data_9009482
loop_
_publ_author_name
'Merlino, S.'
'Pasero, M.'
'Perchialli, N.'

_publ_section_title
;
 Crystal structure of paralaurionite and its OD relationships with laurionite
;
_journal_name_full 'Mineralogical Magazine'
_journal_page_first 323
_journal_page_last 328
_journal_paper_doi 10.1180/minmag.1993.057.387.15
_journal_volume 57
_journal_year 1993
_chemical_formula_sum 'Cl H O Pb'
_chemical_name_mineral Paralaurionite
_space_group_IT_number 12
_symmetry_space_group_name_Hall '-C 2y'
_symmetry_space_group_name_H-M 'C 1 2/m 1'
_cell_angle_alpha 90
_cell_angle_beta 117.24
_cell_angle_gamma 90
_cell_length_a 10.865
_cell_length_b 4.006
_cell_length_c 7.233
_cell_formula_units_Z 4
_cell_volume 279.903
_database_code_amcsd 0014500
_exptl_crystal_density_diffrn 6.162
_cod_original_cell_volume 279.904
_cod_original_formula_sum 'Pb Cl O H'
_cod_database_code 9009482

loop_
_space_group_symop_operation_xyz
x,y,z
1/2+x,1/2+y,z
x,-y,z
1/2+x,1/2-y,z
-x,y,-z
1/2-x,1/2+y,-z
-x,-y,-z
1/2-x,1/2-y,-z

loop_
_atom_site_label
_atom_site_fract_x
_atom_site_fract_y
_atom_site_fract_z
_atom_site_U_iso_or_equiv
Pb 0.17190 0.00000 0.24080 0.01026
Cl 0.43320 0.00000 0.19100 0.02153
O 0.19800 0.00000 0.59100 0.01520
H 0.10800 0.00000 0.59000 ?

loop_
_cod_related_entry_id
_cod_related_entry_database
_cod_related_entry_code
1 AMCSD 0014500
